data_2002777
loop_
_publ_author_name
'Beck, J.'
'Biedenkopf, P.'
'Mueller-Buschbaum, K'
'Richter, J.'
'Schlitt, K.-J.'

_publ_section_title
;
Die reaktion von Se Cl4 mit Uebergangsmetalltetrachloriden. Synthese
und Kristallstrukturen von (Se Cl3)2 M Cl6 mit M=Zr, Hf, Mo, Re
;
_journal_name_full
;
Zeitschrift fuer Anorganische und Allgemeine Chemie
;
_journal_page_first 292
_journal_page_last 296
_journal_paper_doi 10.1002/zaac.19966220215
_journal_volume 622
_journal_year 1996
_chemical_formula_structural '(Se Cl3)2 (Re Cl6)'
_chemical_formula_sum 'Cl12 Re Se2'
_chemical_name_systematic
;
Bis(trichloroselenium) hexachlororhenate(IV)
;
_space_group_IT_number 43
_symmetry_cell_setting orthorhombic
_symmetry_Int_Tables_number 43
_symmetry_space_group_name_Hall 'F 2 -2d'
_symmetry_space_group_name_H-M 'F d d 2'
_cell_angle_alpha 90
_cell_angle_beta 90
_cell_angle_gamma 90
_cell_formula_units_Z 8
_cell_length_a 11.538(1)
_cell_length_b 12.677(1)
_cell_length_c 21.4742(10)
_cell_volume 3141.0
_refine_ls_R_factor_all 0.0388
_cod_database_code 2002777

loop_
_symmetry_equiv_pos_as_xyz
x,y,z
-x,-y,z
1/4-x,1/4+y,1/4+z
1/4+x,1/4-y,1/4+z
x,1/2+y,1/2+z
1/2+x,y,1/2+z
1/2+x,1/2+y,z
-x,1/2-y,1/2+z
1/2-x,-y,1/2+z
1/2-x,1/2-y,z
1/4-x,3/4+y,3/4+z
3/4-x,1/4+y,3/4+z
3/4-x,3/4+y,1/4+z
1/4+x,3/4-y,3/4+z
3/4+x,1/4-y,3/4+z
3/4+x,3/4-y,1/4+z

loop_
_atom_site_aniso_label
_atom_site_aniso_U_11
_atom_site_aniso_U_12
_atom_site_aniso_U_13
_atom_site_aniso_U_22
_atom_site_aniso_U_23
_atom_site_aniso_U_33
Re1 0.0195(2) -0.00109(13) 0. 0.0171(2) 0. 0.0219(3)
Se1 0.0248(3) 0.0018(3) -0.0003(3) 0.0206(4) 0.0008(3) 0.0256(4)
Cl1 0.0277(8) -0.0024(7) 0.0070(8) 0.0294(9) 0.0018(8) 0.0331(11)
Cl2 0.0282(8) 0.0047(7) 0.0033(9) 0.0245(8) 0.0038(8) 0.0329(10)
Cl3 0.0388(10) -0.0020(7) 0.0115(9) 0.0230(9) 0.0025(7) 0.0320(12)
Cl4 0.0406(10) 0.0085(9) 0.0111(10) 0.0355(10) -0.0019(8) 0.0344(11)
Cl5 0.0346(9) -0.0067(8) -0.0026(9) 0.0291(10) -0.0013(9) 0.0435(13)
Cl6 0.0340(11) 0.0069(10) -0.0060(8) 0.0475(13) 0.0083(9) 0.0372(15)

loop_
_atom_site_label
_atom_site_type_symbol
_atom_site_symmetry_multiplicity
_atom_site_Wyckoff_symbol
_atom_site_fract_x
_atom_site_fract_y
_atom_site_fract_z
_atom_site_occupancy
_atom_site_attached_hydrogens
_atom_site_calc_flag
Re1 Re4+ 8 a 0. 0. 0.12499(2) 1. 0 d
Se1 Se4+ 16 b 0.74152(6) 0.02871(8) 0.29337(4) 1. 0 d
Cl1 Cl1- 16 b 0.1191(2) 0.0736(2) 0.04709(11) 1. 0 d
Cl2 Cl1- 16 b -0.1171(2) 0.15253(15) 0.12676(11) 1. 0 d
Cl3 Cl1- 16 b -0.1201(2) -0.0781(2) 0.20098(11) 1. 0 d
Cl4 Cl1- 16 b 0.6368(2) 0.0822(2) 0.37052(14) 1. 0 d
Cl5 Cl1- 16 b 0.8700(2) 0.1506(2) 0.29802(13) 1. 0 d
Cl6 Cl1- 16 b 0.6319(2) 0.0923(2) 0.22087(12) 1. 0 d

loop_
_atom_type_symbol
_atom_type_oxidation_number
Re4+ 4.000
Se4+ 4.000
Cl1- -1.000
